data_4122025
loop_
_publ_author_name
'Chu, Terry'
'Korobkov, Ilia'
'Nikonov, Georgii I.'

_publ_section_title
;
 Oxidative Addition of \s Bonds to an Al(I) Center.
;
_journal_issue 25
_journal_name_full 'Journal of the American Chemical Society'
_journal_page_first 9195
_journal_page_last 9202
_journal_paper_doi 10.1021/ja5038337
_journal_volume 136
_journal_year 2014
_chemical_formula_sum 'C36 H51 Al N2 Si'
_chemical_formula_weight 566.85
_chemical_name_systematic
; 
 ? 
;
_space_group_crystal_system triclinic
_space_group_IT_number 2
_space_group_name_Hall '-P 1'
_space_group_name_H-M_alt 'P -1'
_symmetry_space_group_name_Hall '-P 1'
_symmetry_space_group_name_H-M 'P -1'
_atom_sites_solution_hydrogens mixed
_audit_creation_method SHELXL-2013
_cell_angle_alpha 70.633(6)
_cell_angle_beta 87.367(6)
_cell_angle_gamma 79.059(6)
_cell_formula_units_Z 2
_cell_length_a 12.0366(12)
_cell_length_b 12.3508(13)
_cell_length_c 12.6164(13)
_cell_measurement_reflns_used 9934
_cell_measurement_temperature 200(2)
_cell_measurement_theta_max 26.42
_cell_measurement_theta_min 2.24
_cell_volume 1737.0(3)
_computing_cell_refinement 'APEX II, Bruker (2009)'
_computing_data_collection 'APEX II, Bruker (2009)'
_computing_data_reduction 'XPREP, Bruker (2009)'
_computing_molecular_graphics 'SHELXTL, Bruker (2004)'
_computing_publication_material 'SHELXTL, Bruker (2004)'
_computing_structure_refinement 'SHELXL-2013 (Sheldrick, 2013)'
_computing_structure_solution 'SHELXS-03 (Sheldrick, 2003)'
_diffrn_ambient_temperature 200(2)
_diffrn_measured_fraction_theta_full 0.993
_diffrn_measured_fraction_theta_max 0.985
_diffrn_measurement_device_type 'Bruker APEX-II CCD'
_diffrn_measurement_method '\f and \w scans'
_diffrn_radiation_type MoK\a
_diffrn_radiation_wavelength 0.71073
_diffrn_reflns_av_R_equivalents 0.0251
_diffrn_reflns_av_unetI/netI 0.0286
_diffrn_reflns_Laue_measured_fraction_full 0.993
_diffrn_reflns_Laue_measured_fraction_max 0.985
_diffrn_reflns_limit_h_max 14
_diffrn_reflns_limit_h_min -15
_diffrn_reflns_limit_k_max 15
_diffrn_reflns_limit_k_min -15
_diffrn_reflns_limit_l_max 15
_diffrn_reflns_limit_l_min -15
_diffrn_reflns_number 21935
_diffrn_reflns_point_group_measured_fraction_full 0.993
_diffrn_reflns_point_group_measured_fraction_max 0.985
_diffrn_reflns_theta_full 25.242
_diffrn_reflns_theta_max 26.430
_diffrn_reflns_theta_min 1.711
_exptl_absorpt_coefficient_mu 0.118
_exptl_absorpt_correction_T_max 0.7454
_exptl_absorpt_correction_T_min 0.6555
_exptl_absorpt_correction_type multi-scan
_exptl_absorpt_process_details 'SADABS, Bruker (2003)'
_exptl_crystal_colour colourless
_exptl_crystal_density_diffrn 1.084
_exptl_crystal_density_meas ?
_exptl_crystal_description block
_exptl_crystal_F_000 616
_exptl_crystal_size_max 0.240
_exptl_crystal_size_mid 0.150
_exptl_crystal_size_min 0.140
_refine_diff_density_max 0.423
_refine_diff_density_min -0.307
_refine_diff_density_rms 0.044
_refine_ls_extinction_method none
_refine_ls_goodness_of_fit_ref 1.056
_refine_ls_hydrogen_treatment mixed
_refine_ls_matrix_type full
_refine_ls_number_parameters 369
_refine_ls_number_reflns 7040
_refine_ls_number_restraints 0
_refine_ls_restrained_S_all 1.056
_refine_ls_R_factor_all 0.0651
_refine_ls_R_factor_gt 0.0484
_refine_ls_shift/su_max 0.001
_refine_ls_shift/su_mean 0.000
_refine_ls_structure_factor_coef Fsqd
_refine_ls_weighting_details 'w=1/[\s^2^(Fo^2^)+(0.0557P)^2^+0.8436P] where P=(Fo^2^+2Fc^2^)/3'
_refine_ls_weighting_scheme calc
_refine_ls_wR_factor_gt 0.1178
_refine_ls_wR_factor_ref 0.1277
_reflns_Friedel_coverage 0.000
_reflns_number_gt 5531
_reflns_number_total 7040
_reflns_threshold_expression 'I > 2\s(I)'
_cod_data_source_file ja5038337_si_002.cif
_cod_data_source_block gn009
_cod_depositor_comments
;Adding full bibliography for 4122022--4122029.cif.

The following automatic conversions were performed:

'_exptl_crystal_density_meas' value 'n/a' was changed to '?' - the
value is perceived as not measured.

Automatic conversion script
Id: cif_fix_values 3008 2015-01-20 13:52:24Z robertas 
;
_cod_database_code 4122025
_shelx_space_group_comment
; 
The symmetry employed for this shelxl refinement is uniquely defined 
by the following loop, which should always be used as a source of 
symmetry information in preference to the above space-group names. 
They are only intended as comments. 
;
_shelx_estimated_absorpt_t_min 0.972
_shelx_estimated_absorpt_t_max 0.984
_shelxl_version_number 2013-4

loop_
_space_group_symop_operation_xyz
'x, y, z'
'-x, -y, -z'

loop_
_atom_site_label
_atom_site_type_symbol
_atom_site_fract_x
_atom_site_fract_y
_atom_site_fract_z
_atom_site_U_iso_or_equiv
_atom_site_adp_type
_atom_site_occupancy
_atom_site_site_symmetry_order
_atom_site_calc_flag
_atom_site_refinement_flags_posn
_atom_site_refinement_flags_adp
Al1 Al 0.23612(4) 0.77822(4) 0.18920(4) 0.02486(13) Uani 1 1 d . .
Si1 Si 0.43231(4) 0.72604(5) 0.26009(5) 0.03605(15) Uani 1 1 d . .
N1 N 0.16871(11) 0.64414(12) 0.21630(11) 0.0236(3) Uani 1 1 d . .
N2 N 0.12985(11) 0.85067(12) 0.27370(11) 0.0245(3) Uani 1 1 d . .
C1 C -0.07058(16) 0.9239(2) 0.3041(2) 0.0454(5) Uani 1 1 d . .
H1A H -0.0366 0.9791 0.3269 0.068 Uiso 1 1 calc R U
H1B H -0.1116 0.8791 0.3673 0.068 Uiso 1 1 calc R U
H1C H -0.1233 0.9670 0.2408 0.068 Uiso 1 1 calc R U
C2 C 0.02148(14) 0.84141(16) 0.26916(14) 0.0282(4) Uani 1 1 d . .
C3 C -0.01232(14) 0.75614(16) 0.23370(14) 0.0301(4) Uani 1 1 d . .
H3A H -0.0908 0.7666 0.2180 0.036 Uiso 1 1 calc R U
C4 C 0.05592(14) 0.65783(15) 0.21885(13) 0.0271(4) Uani 1 1 d . .
C5 C -0.00196(16) 0.56528(18) 0.20472(18) 0.0405(5) Uani 1 1 d . .
H5A H 0.0551 0.5014 0.1950 0.061 Uiso 1 1 calc R U
H5B H -0.0523 0.5992 0.1384 0.061 Uiso 1 1 calc R U
H5C H -0.0463 0.5351 0.2716 0.061 Uiso 1 1 calc R U
C6 C 0.23915(14) 0.53460(15) 0.21832(15) 0.0280(4) Uani 1 1 d . .
C7 C 0.27400(15) 0.51593(16) 0.11745(16) 0.0332(4) Uani 1 1 d . .
C8 C 0.35038(18) 0.41354(19) 0.1233(2) 0.0482(5) Uani 1 1 d . .
H8A H 0.3749 0.3993 0.0557 0.058 Uiso 1 1 calc R U
C9 C 0.39064(19) 0.33330(19) 0.2240(2) 0.0564(6) Uani 1 1 d . .
H9A H 0.4433 0.2648 0.2260 0.068 Uiso 1 1 calc R U
C10 C 0.35461(19) 0.35221(18) 0.3221(2) 0.0507(6) Uani 1 1 d . .
H10A H 0.3825 0.2957 0.3917 0.061 Uiso 1 1 calc R U
C11 C 0.27803(16) 0.45222(16) 0.32246(17) 0.0368(4) Uani 1 1 d . .
C12 C 0.2364(2) 0.46827(19) 0.43247(18) 0.0573(7) Uani 1 1 d . .
H12A H 0.2059 0.5532 0.4174 0.069 Uiso 1 1 calc R U
C13 C 0.1427(3) 0.4027(4) 0.4788(3) 0.0958(12) Uani 1 1 d . .
H13A H 0.0807 0.4282 0.4232 0.144 Uiso 1 1 calc R U
H13B H 0.1150 0.4182 0.5476 0.144 Uiso 1 1 calc R U
H13C H 0.1710 0.3188 0.4960 0.144 Uiso 1 1 calc R U
C14 C 0.3313(3) 0.4308(3) 0.5205(2) 0.0997(13) Uani 1 1 d . .
H14A H 0.3919 0.4750 0.4911 0.150 Uiso 1 1 calc R U
H14B H 0.3613 0.3472 0.5383 0.150 Uiso 1 1 calc R U
H14C H 0.3015 0.4462 0.5888 0.150 Uiso 1 1 calc R U
C15 C 0.23122(17) 0.60074(17) 0.00408(16) 0.0375(4) Uani 1 1 d . .
H15A H 0.1741 0.6653 0.0167 0.045 Uiso 1 1 calc R U
C16 C 0.3261(2) 0.6547(2) -0.0658(2) 0.0577(6) Uani 1 1 d . .
H16A H 0.3631 0.6924 -0.0237 0.087 Uiso 1 1 calc R U
H16B H 0.2944 0.7129 -0.1365 0.087 Uiso 1 1 calc R U
H16C H 0.3817 0.5934 -0.0820 0.087 Uiso 1 1 calc R U
C17 C 0.1727(2) 0.5420(2) -0.0614(2) 0.0549(6) Uani 1 1 d . .
H17A H 0.1118 0.5077 -0.0163 0.082 Uiso 1 1 calc R U
H17B H 0.2279 0.4805 -0.0776 0.082 Uiso 1 1 calc R U
H17C H 0.1410 0.6003 -0.1321 0.082 Uiso 1 1 calc R U
C18 C 0.16219(14) 0.92936(15) 0.32473(14) 0.0264(4) Uani 1 1 d . .
C19 C 0.17111(15) 1.04302(16) 0.25777(15) 0.0329(4) Uani 1 1 d . .
C20 C 0.20703(18) 1.11500(18) 0.30832(18) 0.0427(5) Uani 1 1 d . .
H20A H 0.2136 1.1923 0.2639 0.051 Uiso 1 1 calc R U
C21 C 0.23321(18) 1.07683(19) 0.42088(18) 0.0439(5) Uani 1 1 d . .
H21A H 0.2575 1.1275 0.4538 0.053 Uiso 1 1 calc R U
C22 C 0.22421(16) 0.96497(18) 0.48598(16) 0.0390(5) Uani 1 1 d . .
H22A H 0.2423 0.9393 0.5640 0.047 Uiso 1 1 calc R U
C23 C 0.18920(15) 0.88866(16) 0.44018(15) 0.0318(4) Uani 1 1 d . .
C24 C 0.1805(2) 0.76636(19) 0.51572(16) 0.0497(6) Uani 1 1 d . .
H24A H 0.1716 0.7188 0.4672 0.060 Uiso 1 1 calc R U
C25 C 0.0777(3) 0.7687(3) 0.5897(3) 0.1001(13) Uani 1 1 d . .
H25A H 0.0095 0.8063 0.5425 0.150 Uiso 1 1 calc R U
H25B H 0.0862 0.8128 0.6398 0.150 Uiso 1 1 calc R U
H25C H 0.0710 0.6887 0.6347 0.150 Uiso 1 1 calc R U
C26 C 0.2849(3) 0.7066(3) 0.5905(2) 0.0808(9) Uani 1 1 d . .
H26A H 0.3519 0.7032 0.5437 0.121 Uiso 1 1 calc R U
H26B H 0.2764 0.6271 0.6358 0.121 Uiso 1 1 calc R U
H26C H 0.2938 0.7508 0.6403 0.121 Uiso 1 1 calc R U
C27 C 0.14287(18) 1.09020(17) 0.13329(16) 0.0413(5) Uani 1 1 d . .
H27A H 0.1180 1.0272 0.1121 0.050 Uiso 1 1 calc R U
C28 C 0.2464(2) 1.1218(2) 0.0648(2) 0.0645(7) Uani 1 1 d . .
H28A H 0.3079 1.0536 0.0841 0.097 Uiso 1 1 calc R U
H28B H 0.2706 1.1858 0.0818 0.097 Uiso 1 1 calc R U
H28C H 0.2275 1.1463 -0.0154 0.097 Uiso 1 1 calc R U
C29 C 0.0459(2) 1.1960(2) 0.1037(2) 0.0684(7) Uani 1 1 d . .
H29A H -0.0207 1.1747 0.1477 0.103 Uiso 1 1 calc R U
H29B H 0.0270 1.2209 0.0234 0.103 Uiso 1 1 calc R U
H29C H 0.0692 1.2602 0.1212 0.103 Uiso 1 1 calc R U
C30 C 0.52856(18) 0.6360(2) 0.1860(3) 0.0614(7) Uani 1 1 d . .
H30A H 0.6055 0.6176 0.2174 0.092 Uiso 1 1 calc R U
H30B H 0.5289 0.6801 0.1056 0.092 Uiso 1 1 calc R U
H30C H 0.5013 0.5632 0.1966 0.092 Uiso 1 1 calc R U
C31 C 0.49902(14) 0.85473(17) 0.25305(16) 0.0334(4) Uani 1 1 d . .
C32 C 0.5571(2) 0.9101(2) 0.15939(19) 0.0532(6) Uani 1 1 d . .
H32A H 0.5629 0.8832 0.0967 0.064 Uiso 1 1 calc R U
C33 C 0.6073(2) 1.0044(2) 0.1549(2) 0.0615(7) Uani 1 1 d . .
H33A H 0.6467 1.0406 0.0897 0.074 Uiso 1 1 calc R U
C34 C 0.60000(19) 1.0446(2) 0.2439(2) 0.0497(5) Uani 1 1 d . .
H34A H 0.6350 1.1082 0.2413 0.060 Uiso 1 1 calc R U
C35 C 0.54215(19) 0.9930(2) 0.33672(19) 0.0492(5) Uani 1 1 d . .
H35A H 0.5359 1.0213 0.3985 0.059 Uiso 1 1 calc R U
C36 C 0.49247(17) 0.89917(19) 0.34100(17) 0.0418(5) Uani 1 1 d . .
H36A H 0.4526 0.8642 0.4064 0.050 Uiso 1 1 calc R U
H H 0.4346(17) 0.6629(18) 0.3730(17) 0.043(6) Uiso 1 1 d . .
H40 H 0.2175(14) 0.8524(15) 0.0630(14) 0.025(4) Uiso 1 1 d . .

loop_
_atom_site_aniso_label
_atom_site_aniso_U_11
_atom_site_aniso_U_22
_atom_site_aniso_U_33
_atom_site_aniso_U_23
_atom_site_aniso_U_13
_atom_site_aniso_U_12
Al1 0.0253(3) 0.0241(3) 0.0292(3) -0.0133(2) 0.0065(2) -0.0075(2)
Si1 0.0247(3) 0.0387(3) 0.0511(3) -0.0223(3) 0.0042(2) -0.0081(2)
N1 0.0251(7) 0.0224(7) 0.0247(7) -0.0094(6) 0.0010(5) -0.0054(5)
N2 0.0261(7) 0.0254(7) 0.0239(7) -0.0118(6) 0.0021(5) -0.0034(6)
C1 0.0288(10) 0.0536(13) 0.0616(13) -0.0341(11) 0.0058(9) 0.0001(9)
C2 0.0251(9) 0.0323(10) 0.0259(8) -0.0106(7) 0.0017(7) -0.0004(7)
C3 0.0216(8) 0.0382(10) 0.0324(9) -0.0146(8) -0.0009(7) -0.0039(7)
C4 0.0283(9) 0.0317(10) 0.0228(8) -0.0080(7) -0.0002(6) -0.0106(7)
C5 0.0330(10) 0.0445(12) 0.0519(12) -0.0209(10) 0.0012(9) -0.0170(9)
C6 0.0244(8) 0.0227(9) 0.0407(10) -0.0137(8) 0.0010(7) -0.0078(7)
C7 0.0299(9) 0.0287(10) 0.0465(11) -0.0180(8) 0.0097(8) -0.0107(7)
C8 0.0419(12) 0.0382(12) 0.0723(15) -0.0297(11) 0.0204(11) -0.0100(9)
C9 0.0414(12) 0.0292(12) 0.0949(19) -0.0204(12) 0.0098(12) 0.0007(9)
C10 0.0454(12) 0.0256(11) 0.0737(16) -0.0068(10) -0.0116(11) -0.0032(9)
C11 0.0380(10) 0.0243(10) 0.0479(11) -0.0094(8) -0.0087(8) -0.0077(8)
C12 0.0952(19) 0.0304(12) 0.0402(12) -0.0095(9) -0.0255(12) 0.0055(12)
C13 0.072(2) 0.165(4) 0.0563(17) -0.047(2) 0.0158(15) -0.020(2)
C14 0.145(3) 0.094(2) 0.0559(17) 0.0049(16) -0.0463(19) -0.054(2)
C15 0.0454(11) 0.0378(11) 0.0385(10) -0.0235(9) 0.0111(8) -0.0123(9)
C16 0.0701(16) 0.0644(16) 0.0486(13) -0.0226(12) 0.0205(11) -0.0338(13)
C17 0.0604(14) 0.0630(16) 0.0583(14) -0.0389(12) 0.0064(11) -0.0191(12)
C18 0.0248(8) 0.0282(9) 0.0299(9) -0.0161(7) 0.0048(7) -0.0031(7)
C19 0.0349(10) 0.0315(10) 0.0355(10) -0.0158(8) 0.0061(8) -0.0064(8)
C20 0.0499(12) 0.0369(11) 0.0491(12) -0.0207(10) 0.0094(9) -0.0171(9)
C21 0.0456(12) 0.0485(13) 0.0542(13) -0.0354(11) 0.0048(9) -0.0154(10)
C22 0.0390(11) 0.0497(13) 0.0357(10) -0.0257(9) 0.0005(8) -0.0047(9)
C23 0.0336(9) 0.0346(10) 0.0301(9) -0.0169(8) 0.0039(7) -0.0026(8)
C24 0.0859(17) 0.0366(12) 0.0283(10) -0.0132(9) -0.0081(10) -0.0086(11)
C25 0.0659(19) 0.094(2) 0.102(2) 0.0297(19) 0.0028(17) -0.0354(17)
C26 0.0787(19) 0.0732(19) 0.0548(16) 0.0099(14) 0.0053(14) 0.0145(15)
C27 0.0598(13) 0.0292(10) 0.0348(10) -0.0100(8) 0.0031(9) -0.0091(9)
C28 0.0764(18) 0.0670(17) 0.0460(13) -0.0134(12) 0.0189(12) -0.0172(14)
C29 0.0776(18) 0.0583(16) 0.0521(14) -0.0061(12) -0.0030(13) 0.0077(14)
C30 0.0333(11) 0.0665(16) 0.101(2) -0.0544(16) 0.0051(12) -0.0024(11)
C31 0.0224(8) 0.0412(11) 0.0400(10) -0.0177(9) 0.0023(7) -0.0066(7)
C32 0.0616(14) 0.0687(16) 0.0458(12) -0.0312(12) 0.0197(11) -0.0338(12)
C33 0.0681(16) 0.0694(17) 0.0563(14) -0.0211(13) 0.0252(12) -0.0398(14)
C34 0.0459(12) 0.0429(13) 0.0663(15) -0.0206(11) 0.0022(10) -0.0184(10)
C35 0.0553(13) 0.0512(14) 0.0532(13) -0.0305(11) 0.0044(10) -0.0156(11)
C36 0.0419(11) 0.0465(12) 0.0431(11) -0.0203(10) 0.0107(9) -0.0152(9)

loop_
_atom_type_symbol
_atom_type_description
_atom_type_scat_dispersion_real
_atom_type_scat_dispersion_imag
_atom_type_scat_source
C C 0.0033 0.0016 'International Tables Vol C Tables 4.2.6.8 and 6.1.1.4'
H H 0.0000 0.0000 'International Tables Vol C Tables 4.2.6.8 and 6.1.1.4'
N N 0.0061 0.0033 'International Tables Vol C Tables 4.2.6.8 and 6.1.1.4'
Si Si 0.0817 0.0704 'International Tables Vol C Tables 4.2.6.8 and 6.1.1.4'
Al Al 0.0645 0.0514 'International Tables Vol C Tables 4.2.6.8 and 6.1.1.4'

loop_
_geom_angle_atom_site_label_1
_geom_angle_atom_site_label_2
_geom_angle_atom_site_label_3
_geom_angle
N1 Al1 N2 95.67(6)
N1 Al1 Si1 111.94(5)
N2 Al1 Si1 115.06(5)
C30 Si1 C31 107.57(10)
C30 Si1 Al1 112.79(8)
C31 Si1 Al1 114.48(6)
C4 N1 C6 121.72(14)
C4 N1 Al1 118.45(12)
C6 N1 Al1 119.29(10)
C2 N2 C18 120.73(14)
C2 N2 Al1 117.88(11)
C18 N2 Al1 120.55(10)
N2 C2 C3 122.66(15)
N2 C2 C1 120.19(16)
C3 C2 C1 117.15(16)
C4 C3 C2 127.51(16)
N1 C4 C3 122.40(15)
N1 C4 C5 119.99(16)
C3 C4 C5 117.60(15)
C7 C6 C11 121.15(17)
C7 C6 N1 119.94(16)
C11 C6 N1 118.74(16)
C8 C7 C6 118.02(19)
C8 C7 C15 119.34(18)
C6 C7 C15 122.63(16)
C9 C8 C7 121.6(2)
C8 C9 C10 119.7(2)
C9 C10 C11 121.7(2)
C10 C11 C6 117.8(2)
C10 C11 C12 120.40(19)
C6 C11 C12 121.75(17)
C13 C12 C11 111.5(2)
C13 C12 C14 109.3(2)
C11 C12 C14 112.2(3)
C7 C15 C16 111.80(18)
C7 C15 C17 111.24(17)
C16 C15 C17 109.77(17)
C19 C18 C23 120.94(16)
C19 C18 N2 119.65(15)
C23 C18 N2 119.34(15)
C20 C19 C18 118.34(17)
C20 C19 C27 119.06(17)
C18 C19 C27 122.60(16)
C21 C20 C19 121.45(19)
C20 C21 C22 119.78(19)
C21 C22 C23 121.46(18)
C22 C23 C18 118.02(17)
C22 C23 C24 119.33(17)
C18 C23 C24 122.64(16)
C23 C24 C25 110.7(2)
C23 C24 C26 112.5(2)
C25 C24 C26 108.6(2)
C19 C27 C28 111.04(19)
C19 C27 C29 111.98(18)
C28 C27 C29 110.02(19)
C36 C31 C32 116.30(18)
C36 C31 Si1 121.87(14)
C32 C31 Si1 121.82(15)
C31 C32 C33 121.7(2)
C34 C33 C32 120.1(2)
C33 C34 C35 119.6(2)
C34 C35 C36 120.1(2)
C31 C36 C35 122.13(19)

loop_
_geom_bond_atom_site_label_1
_geom_bond_atom_site_label_2
_geom_bond_distance
Al1 N1 1.9044(14)
Al1 N2 1.9096(14)
Al1 Si1 2.4548(7)
Si1 C30 1.885(2)
Si1 C31 1.8875(19)
N1 C4 1.336(2)
N1 C6 1.447(2)
N2 C2 1.336(2)
N2 C18 1.446(2)
C1 C2 1.512(2)
C2 C3 1.402(3)
C3 C4 1.394(3)
C4 C5 1.507(2)
C6 C7 1.399(3)
C6 C11 1.403(3)
C7 C8 1.398(3)
C7 C15 1.509(3)
C8 C9 1.368(3)
C9 C10 1.370(4)
C10 C11 1.395(3)
C11 C12 1.516(3)
C12 C13 1.498(4)
C12 C14 1.526(4)
C15 C16 1.527(3)
C15 C17 1.533(3)
C18 C19 1.399(3)
C18 C23 1.406(2)
C19 C20 1.390(3)
C19 C27 1.513(3)
C20 C21 1.371(3)
C21 C22 1.375(3)
C22 C23 1.391(3)
C23 C24 1.516(3)
C24 C25 1.517(4)
C24 C26 1.520(4)
C27 C28 1.521(3)
C27 C29 1.532(3)
C31 C36 1.385(3)
C31 C32 1.387(3)
C32 C33 1.393(3)
C33 C34 1.364(3)
C34 C35 1.365(3)
C35 C36 1.386(3)

loop_
_geom_torsion_atom_site_label_1
_geom_torsion_atom_site_label_2
_geom_torsion_atom_site_label_3
_geom_torsion_atom_site_label_4
_geom_torsion
C18 N2 C2 C3 -171.68(16)
Al1 N2 C2 C3 18.8(2)
C18 N2 C2 C1 7.7(2)
Al1 N2 C2 C1 -161.86(14)
N2 C2 C3 C4 13.0(3)
C1 C2 C3 C4 -166.37(18)
C6 N1 C4 C3 170.27(16)
Al1 N1 C4 C3 -18.2(2)
C6 N1 C4 C5 -10.1(2)
Al1 N1 C4 C5 161.45(13)
C2 C3 C4 N1 -13.4(3)
C2 C3 C4 C5 166.92(17)
C4 N1 C6 C7 93.32(19)
Al1 N1 C6 C7 -78.13(17)
C4 N1 C6 C11 -91.33(19)
Al1 N1 C6 C11 97.22(16)
C11 C6 C7 C8 -1.1(3)
N1 C6 C7 C8 174.16(15)
C11 C6 C7 C15 178.07(16)
N1 C6 C7 C15 -6.7(2)
C6 C7 C8 C9 -0.1(3)
C15 C7 C8 C9 -179.25(19)
C7 C8 C9 C10 0.9(3)
C8 C9 C10 C11 -0.5(3)
C9 C10 C11 C6 -0.6(3)
C9 C10 C11 C12 177.6(2)
C7 C6 C11 C10 1.4(3)
N1 C6 C11 C10 -173.89(16)
C7 C6 C11 C12 -176.82(18)
N1 C6 C11 C12 7.9(3)
C10 C11 C12 C13 -81.3(3)
C6 C11 C12 C13 96.9(3)
C10 C11 C12 C14 41.7(3)
C6 C11 C12 C14 -140.1(2)
C8 C7 C15 C16 -65.2(2)
C6 C7 C15 C16 115.7(2)
C8 C7 C15 C17 58.0(2)
C6 C7 C15 C17 -121.17(19)
C2 N2 C18 C19 -93.0(2)
Al1 N2 C18 C19 76.24(18)
C2 N2 C18 C23 89.8(2)
Al1 N2 C18 C23 -100.89(16)
C23 C18 C19 C20 -0.2(3)
N2 C18 C19 C20 -177.29(16)
C23 C18 C19 C27 -179.99(17)
N2 C18 C19 C27 2.9(3)
C18 C19 C20 C21 -0.1(3)
C27 C19 C20 C21 179.70(19)
C19 C20 C21 C22 0.1(3)
C20 C21 C22 C23 0.2(3)
C21 C22 C23 C18 -0.5(3)
C21 C22 C23 C24 -179.89(19)
C19 C18 C23 C22 0.5(3)
N2 C18 C23 C22 177.56(15)
C19 C18 C23 C24 179.88(18)
N2 C18 C23 C24 -3.0(3)
C22 C23 C24 C25 74.0(3)
C18 C23 C24 C25 -105.4(2)
C22 C23 C24 C26 -47.7(3)
C18 C23 C24 C26 132.9(2)
C20 C19 C27 C28 62.6(2)
C18 C19 C27 C28 -117.6(2)
C20 C19 C27 C29 -60.8(3)
C18 C19 C27 C29 119.0(2)
C30 Si1 C31 C36 -143.64(18)
Al1 Si1 C31 C36 90.15(17)
C30 Si1 C31 C32 36.5(2)
Al1 Si1 C31 C32 -89.73(18)
C36 C31 C32 C33 0.8(3)
Si1 C31 C32 C33 -179.3(2)
C31 C32 C33 C34 -0.1(4)
C32 C33 C34 C35 -0.8(4)
C33 C34 C35 C36 0.9(4)
C32 C31 C36 C35 -0.7(3)
Si1 C31 C36 C35 179.41(17)
C34 C35 C36 C31 -0.1(3)
